data_2231143
loop_
_publ_author_name
'Yu, Jing'

_publ_section_title
;
 Bis{4-bromo-2-[(2-hydroxyethyl)iminomethyl]phenolato-\k^3^<i>O</i>,<i>N</i>,<i>O</i>'}cadmium
;
_journal_coeditor_code HG5060
_journal_issue 8
_journal_name_full 'Acta Crystallographica Section E'
_journal_page_first m1035
_journal_paper_doi 10.1107/S1600536811025852
_journal_volume 67
_journal_year 2011
_chemical_formula_iupac '[Cd (C9 H9 Br N O2)2]'
_chemical_formula_moiety 'C18 H18 Br2 Cd N2 O4'
_chemical_formula_sum 'C18 H18 Br2 Cd N2 O4'
_chemical_formula_weight 598.56
_chemical_name_systematic
;
Bis{4-bromo-2-[(2-hydroxyethyl)iminomethyl]phenolato-
\k^3^<i>O</i>,<i>N</i>,<i>O</i>'}cadmium
;
_space_group_IT_number 13
_symmetry_cell_setting monoclinic
_symmetry_space_group_name_Hall '-P 2yac'
_symmetry_space_group_name_H-M 'P 1 2/n 1'
_atom_sites_solution_hydrogens geom
_atom_sites_solution_primary direct
_atom_sites_solution_secondary difmap
_audit_creation_method SHELXL97
_cell_angle_alpha 90.00
_cell_angle_beta 99.156(4)
_cell_angle_gamma 90.00
_cell_formula_units_Z 2
_cell_length_a 10.207(4)
_cell_length_b 5.3275(19)
_cell_length_c 18.656(7)
_cell_measurement_reflns_used 1609
_cell_measurement_temperature 298(2)
_cell_measurement_theta_max 24.37
_cell_measurement_theta_min 2.45
_cell_volume 1001.5(7)
_computing_cell_refinement 'SAINT (Bruker, 2001)'
_computing_data_collection 'SMART (Bruker, 2001)'
_computing_data_reduction 'SAINT (Bruker, 2001)'
_computing_molecular_graphics 'SHELXTL (Sheldrick, 2008)'
_computing_publication_material 'SHELXTL (Sheldrick, 2008) and local programs'
_computing_structure_refinement 'SHELXTL (Sheldrick, 2008)'
_computing_structure_solution 'SHELXTL (Sheldrick, 2008)'
_diffrn_ambient_temperature 298(2)
_diffrn_measured_fraction_theta_full 0.992
_diffrn_measured_fraction_theta_max 0.992
_diffrn_measurement_device_type 'Bruker SMART 1K CCD area-detector'
_diffrn_measurement_method '\w scans'
_diffrn_radiation_monochromator graphite
_diffrn_radiation_source 'fine-focus sealed tube'
_diffrn_radiation_type MoK\a
_diffrn_radiation_wavelength 0.71073
_diffrn_reflns_av_R_equivalents 0.0391
_diffrn_reflns_av_sigmaI/netI 0.0395
_diffrn_reflns_limit_h_max 12
_diffrn_reflns_limit_h_min -13
_diffrn_reflns_limit_k_max 6
_diffrn_reflns_limit_k_min -6
_diffrn_reflns_limit_l_max 23
_diffrn_reflns_limit_l_min -23
_diffrn_reflns_number 7794
_diffrn_reflns_theta_full 27.00
_diffrn_reflns_theta_max 27.00
_diffrn_reflns_theta_min 2.14
_diffrn_standards_number 0
_exptl_absorpt_coefficient_mu 5.106
_exptl_absorpt_correction_T_max 0.4283
_exptl_absorpt_correction_T_min 0.3864
_exptl_absorpt_correction_type multi-scan
_exptl_absorpt_process_details '(SADABS; Sheldrick, 2004)'
_exptl_crystal_colour colorless
_exptl_crystal_density_diffrn 1.985
_exptl_crystal_density_method 'not measured'
_exptl_crystal_description block
_exptl_crystal_F_000 580
_exptl_crystal_size_max 0.23
_exptl_crystal_size_mid 0.20
_exptl_crystal_size_min 0.20
_refine_diff_density_max 1.406
_refine_diff_density_min -1.545
_refine_ls_extinction_method none
_refine_ls_goodness_of_fit_ref 1.023
_refine_ls_hydrogen_treatment mixed
_refine_ls_matrix_type full
_refine_ls_number_parameters 126
_refine_ls_number_reflns 2172
_refine_ls_number_restraints 1
_refine_ls_restrained_S_all 1.023
_refine_ls_R_factor_all 0.0832
_refine_ls_R_factor_gt 0.0553
_refine_ls_shift/su_max 0.000
_refine_ls_shift/su_mean 0.000
_refine_ls_structure_factor_coef Fsqd
_refine_ls_weighting_details 'calc w=1/[\s^2^(Fo^2^)+(0.0340P)^2^+5.8476P] where P=(Fo^2^+2Fc^2^)/3'
_refine_ls_weighting_scheme calc
_refine_ls_wR_factor_gt 0.1122
_refine_ls_wR_factor_ref 0.1262
_reflns_number_gt 1524
_reflns_number_total 2172
_reflns_threshold_expression I>2\s(I)
_cod_data_source_file hg5060.cif
_cod_data_source_block I
_cod_original_cell_volume 1001.5(6)
_cod_original_sg_symbol_H-M 'P 2/n'
_cod_database_code 2231143
_cod_database_fobs_code 2231143

loop_
_symmetry_equiv_pos_as_xyz
'x, y, z'
'-x+1/2, y, -z+1/2'
'-x, -y, -z'
'x-1/2, -y, z-1/2'

loop_
_atom_site_type_symbol
_atom_site_label
_atom_site_fract_x
_atom_site_fract_y
_atom_site_fract_z
_atom_site_U_iso_or_equiv
_atom_site_adp_type
_atom_site_calc_flag
_atom_site_refinement_flags
_atom_site_occupancy
_atom_site_symmetry_multiplicity
Cd Cd1 0.2500 0.38621(12) 0.2500 0.0491(2) Uani d S 1 2
Br Br1 0.21431(12) 0.4350(3) 0.64964(5) 0.1157(5) Uani d . 1 1
N N1 0.4104(7) 0.2594(14) 0.3415(3) 0.0705(19) Uani d . 1 1
O O1 0.2194(5) 0.6681(8) 0.3344(2) 0.0577(13) Uani d . 1 1
O O2 0.3921(6) 0.0979(9) 0.2021(3) 0.0676(14) Uani d D 1 1
C C1 0.3083(7) 0.4314(13) 0.4410(3) 0.0529(17) Uani d . 1 1
C C2 0.2245(7) 0.6144(12) 0.4037(3) 0.0476(15) Uani d . 1 1
C C3 0.1433(9) 0.7475(15) 0.4453(4) 0.073(2) Uani d . 1 1
H H3 0.0893 0.8751 0.4231 0.087 Uiso calc R 1 1
C C4 0.1407(9) 0.6964(18) 0.5174(4) 0.081(3) Uani d . 1 1
H H4 0.0842 0.7849 0.5428 0.097 Uiso calc R 1 1
C C5 0.2219(9) 0.5144(17) 0.5511(4) 0.069(2) Uani d . 1 1
C C6 0.3057(8) 0.3868(16) 0.5151(4) 0.067(2) Uani d . 1 1
H H6 0.3625 0.2677 0.5397 0.080 Uiso calc R 1 1
C C7 0.4004(8) 0.2792(17) 0.4087(4) 0.073(2) Uani d . 1 1
H H7 0.4597 0.1840 0.4407 0.088 Uiso calc R 1 1
C C8 0.5021(11) 0.066(2) 0.3211(5) 0.112(4) Uani d . 1 1
H H8A 0.5895 0.0913 0.3493 0.134 Uiso calc R 1 1
H H8B 0.4712 -0.0987 0.3329 0.134 Uiso calc R 1 1
C C9 0.5113(10) 0.075(2) 0.2490(6) 0.113(4) Uani d . 1 1
H H9A 0.5551 -0.0772 0.2366 0.136 Uiso calc R 1 1
H H9B 0.5676 0.2151 0.2409 0.136 Uiso calc R 1 1
H H2 0.358(8) -0.047(7) 0.194(5) 0.080 Uiso d D 1 1

loop_
_atom_site_aniso_label
_atom_site_aniso_U_11
_atom_site_aniso_U_22
_atom_site_aniso_U_33
_atom_site_aniso_U_12
_atom_site_aniso_U_13
_atom_site_aniso_U_23
Cd1 0.0826(6) 0.0363(3) 0.0287(3) 0.000 0.0101(3) 0.000
Br1 0.1431(11) 0.1725(13) 0.0387(5) 0.0486(9) 0.0363(6) 0.0257(6)
N1 0.082(5) 0.092(5) 0.038(3) 0.029(4) 0.011(3) -0.004(3)
O1 0.107(4) 0.038(2) 0.030(2) 0.007(2) 0.018(2) 0.0017(18)
O2 0.084(4) 0.056(3) 0.064(3) -0.005(3) 0.016(3) -0.026(3)
C1 0.067(5) 0.060(4) 0.032(3) 0.008(3) 0.008(3) 0.000(3)
C2 0.074(5) 0.037(3) 0.033(3) -0.004(3) 0.013(3) -0.002(3)
C3 0.114(7) 0.062(5) 0.044(4) 0.024(5) 0.021(4) 0.003(4)
C4 0.111(7) 0.095(6) 0.042(4) 0.033(6) 0.030(4) 0.000(4)
C5 0.089(6) 0.086(5) 0.032(4) 0.017(5) 0.014(4) 0.004(4)
C6 0.083(6) 0.081(5) 0.036(4) 0.021(5) 0.006(4) 0.004(4)
C7 0.088(6) 0.095(6) 0.037(4) 0.035(5) 0.011(4) 0.007(4)
C8 0.112(8) 0.166(11) 0.059(5) 0.078(8) 0.020(5) 0.005(6)
C9 0.084(7) 0.157(11) 0.094(7) 0.031(7) 0.002(6) -0.069(7)

loop_
_atom_type_symbol
_atom_type_description
_atom_type_scat_dispersion_real
_atom_type_scat_dispersion_imag
_atom_type_scat_source
C C 0.0033 0.0016 'International Tables Vol C Tables 4.2.6.8 and 6.1.1.4'
H H 0.0000 0.0000 'International Tables Vol C Tables 4.2.6.8 and 6.1.1.4'
N N 0.0061 0.0033 'International Tables Vol C Tables 4.2.6.8 and 6.1.1.4'
O O 0.0106 0.0060 'International Tables Vol C Tables 4.2.6.8 and 6.1.1.4'
Cd Cd -0.8075 1.2024 'International Tables Vol C Tables 4.2.6.8 and 6.1.1.4'
Br Br -0.2901 2.4595 'International Tables Vol C Tables 4.2.6.8 and 6.1.1.4'

loop_
_geom_angle_atom_site_label_1
_geom_angle_atom_site_label_2
_geom_angle_atom_site_label_3
_geom_angle_site_symmetry_1
_geom_angle_site_symmetry_3
_geom_angle
O1 Cd1 O1 . 2 95.5(2)
O1 Cd1 N1 . . 80.5(2)
O1 Cd1 N1 2 . 124.4(2)
O1 Cd1 N1 . 2 124.4(2)
O1 Cd1 N1 2 2 80.5(2)
N1 Cd1 N1 . 2 145.4(4)
O1 Cd1 O2 . 2 90.41(19)
O1 Cd1 O2 2 2 149.32(19)
N1 Cd1 O2 . 2 86.3(2)
N1 Cd1 O2 2 2 71.4(2)
O1 Cd1 O2 . . 149.32(19)
O1 Cd1 O2 2 . 90.41(19)
N1 Cd1 O2 . . 71.4(2)
N1 Cd1 O2 2 . 86.3(2)
O2 Cd1 O2 2 . 99.7(3)
C7 N1 C8 . . 117.5(7)
C7 N1 Cd1 . . 123.5(5)
C8 N1 Cd1 . . 115.0(5)
C2 O1 Cd1 . . 123.9(4)
C9 O2 Cd1 . . 110.2(5)
C9 O2 H2 . . 109(6)
Cd1 O2 H2 . . 113(6)
C2 C1 C6 . . 119.8(6)
C2 C1 C7 . . 124.7(6)
C6 C1 C7 . . 115.5(6)
O1 C2 C1 . . 124.2(6)
O1 C2 C3 . . 119.7(6)
C1 C2 C3 . . 116.2(6)
C4 C3 C2 . . 122.8(7)
C4 C3 H3 . . 118.6
C2 C3 H3 . . 118.6
C5 C4 C3 . . 119.1(7)
C5 C4 H4 . . 120.4
C3 C4 H4 . . 120.4
C6 C5 C4 . . 121.0(7)
C6 C5 Br1 . . 119.7(6)
C4 C5 Br1 . . 119.3(6)
C5 C6 C1 . . 121.1(7)
C5 C6 H6 . . 119.5
C1 C6 H6 . . 119.5
N1 C7 C1 . . 127.9(7)
N1 C7 H7 . . 116.1
C1 C7 H7 . . 116.1
C9 C8 N1 . . 112.1(8)
C9 C8 H8A . . 109.2
N1 C8 H8A . . 109.2
C9 C8 H8B . . 109.2
N1 C8 H8B . . 109.2
H8A C8 H8B . . 107.9
C8 C9 O2 . . 115.7(9)
C8 C9 H9A . . 108.3
O2 C9 H9A . . 108.3
C8 C9 H9B . . 108.3
O2 C9 H9B . . 108.3
H9A C9 H9B . . 107.4

loop_
_geom_bond_atom_site_label_1
_geom_bond_atom_site_label_2
_geom_bond_site_symmetry_2
_geom_bond_distance
Cd1 O1 . 2.233(4)
Cd1 O1 2 2.233(4)
Cd1 N1 . 2.272(6)
Cd1 N1 2 2.272(6)
Cd1 O2 2 2.382(5)
Cd1 O2 . 2.382(5)
Br1 C5 . 1.900(7)
N1 C7 . 1.278(8)
N1 C8 . 1.482(10)
O1 C2 . 1.318(7)
O2 C9 . 1.387(11)
O2 H2 . 0.850(10)
C1 C2 . 1.405(9)
C1 C6 . 1.407(9)
C1 C7 . 1.443(10)
C2 C3 . 1.413(10)
C3 C4 . 1.376(10)
C3 H3 . 0.9300
C4 C5 . 1.363(11)
C4 H4 . 0.9300
C5 C6 . 1.352(11)
C6 H6 . 0.9300
C7 H7 . 0.9300
C8 C9 . 1.364(13)
C8 H8A . 0.9700
C8 H8B . 0.9700
C9 H9A . 0.9700
C9 H9B . 0.9700

loop_
_geom_hbond_atom_site_label_D
_geom_hbond_atom_site_label_H
_geom_hbond_atom_site_label_A
_geom_hbond_site_symmetry_A
_geom_hbond_distance_DH
_geom_hbond_distance_HA
_geom_hbond_distance_DA
_geom_hbond_angle_DHA
O2 H2 O1 2_545 0.850(10) 1.754(17) 2.599(7) 173(9)
